data_4021927
loop_
_publ_author_name
'Glen Baghdasarian'
'K. A. Woerpel'

_publ_section_title
;
 Electrostatic Effects on the Reactions of Cyclohexanone Oxocarbenium Ions
;
_journal_name_full 'Journal of Organic Chemistry'
_journal_page_first 6851
_journal_page_last 6858
_journal_paper_doi 10.1021/jo060968z
_journal_volume 71
_journal_year 2006
_chemical_formula_sum 'C25 H32 N4 O6'
_chemical_formula_weight 484.55
_chemical_name_systematic
; 
 ? 
;
_space_group_IT_number 2
_symmetry_cell_setting triclinic
_symmetry_space_group_name_Hall '-P 1'
_symmetry_space_group_name_H-M 'P -1'
_atom_sites_solution_hydrogens difmap
_atom_sites_solution_primary direct
_atom_sites_solution_secondary difmap
_audit_creation_method SHELXTL
_cell_angle_alpha 113.890(2)
_cell_angle_beta 94.826(2)
_cell_angle_gamma 91.961(2)
_cell_formula_units_Z 2
_cell_length_a 8.5415(11)
_cell_length_b 11.5119(15)
_cell_length_c 13.4368(18)
_cell_measurement_temperature 163(2)
_cell_volume 1200.4(3)
_computing_cell_refinement 'Bruker SMART/SAINT'
_computing_data_collection 'Bruker SMART'
_computing_data_reduction 'Bruker SAINT'
_computing_molecular_graphics 'Bruker SHELXTL'
_computing_publication_material 'Bruker SHELXTL'
_computing_structure_refinement 'Bruker SHELXTL'
_computing_structure_solution 'Bruker SHELXTL'
_diffrn_ambient_temperature 163(2)
_diffrn_measured_fraction_theta_full 0.932
_diffrn_measured_fraction_theta_max 0.932
_diffrn_measurement_device_type 'CCD area detector'
_diffrn_measurement_method 'phi and omega scans'
_diffrn_radiation_monochromator graphite
_diffrn_radiation_source 'normal-focus sealed tube'
_diffrn_radiation_type MoK\a
_diffrn_radiation_wavelength 0.71073
_diffrn_reflns_av_R_equivalents 0.0213
_diffrn_reflns_av_sigmaI/netI 0.0281
_diffrn_reflns_limit_h_max 11
_diffrn_reflns_limit_h_min -11
_diffrn_reflns_limit_k_max 15
_diffrn_reflns_limit_k_min -15
_diffrn_reflns_limit_l_max 17
_diffrn_reflns_limit_l_min -17
_diffrn_reflns_number 12427
_diffrn_reflns_theta_full 28.28
_diffrn_reflns_theta_max 28.28
_diffrn_reflns_theta_min 1.94
_diffrn_standards_decay_% '< 1.0'
_diffrn_standards_interval_count 'initial 50 frames recollected'
_diffrn_standards_number '50 frames'
_exptl_absorpt_coefficient_mu 0.097
_exptl_absorpt_correction_T_max 0.9818
_exptl_absorpt_correction_T_min 0.9669
_exptl_absorpt_correction_type multi-scan
_exptl_absorpt_process_details 'Bruker SADABS'
_exptl_crystal_colour yellow
_exptl_crystal_density_diffrn 1.341
_exptl_crystal_density_meas 0
_exptl_crystal_density_method 'not measured'
_exptl_crystal_description cube
_exptl_crystal_F_000 516
_exptl_crystal_size_max 0.35
_exptl_crystal_size_mid 0.27
_exptl_crystal_size_min 0.19
_refine_diff_density_max 0.293
_refine_diff_density_min -0.204
_refine_diff_density_rms 0.039
_refine_ls_extinction_method none
_refine_ls_goodness_of_fit_ref 1.018
_refine_ls_hydrogen_treatment refall
_refine_ls_matrix_type full
_refine_ls_number_parameters 444
_refine_ls_number_reflns 5561
_refine_ls_number_restraints 0
_refine_ls_restrained_S_all 1.018
_refine_ls_R_factor_all 0.0502
_refine_ls_R_factor_gt 0.0364
_refine_ls_shift/su_max 0.000
_refine_ls_shift/su_mean 0.000
_refine_ls_structure_factor_coef Fsqd
_refine_ls_weighting_details 'calc w=1/[\s^2^(Fo^2^)+(0.0546P)^2^+0.2520P] where P=(Fo^2^+2Fc^2^)/3'
_refine_ls_weighting_scheme calc
_refine_ls_wR_factor_gt 0.0922
_refine_ls_wR_factor_ref 0.1016
_reflns_number_gt 4427
_reflns_number_total 5561
_reflns_threshold_expression >2sigma(I)
_cod_data_source_file jo060968zsi20060510_123409.cif
_cod_depositor_comments
;
The following automatic conversions were performed:
'_symmetry_cell_setting' value 'Triclinic' changed to 'triclinic'
according to '/home/saulius/struct/CIF-dictionaries/cif_core.dic'
dictionary named 'cif_core.dic' version 2.4.1 from 2010-06-29.

Automatic conversion script
Id: cif_fix_enum 1527 2010-12-29 10:47:43Z saulius 
;
_cod_database_code 4021927

loop_
_symmetry_equiv_pos_as_xyz
'x, y, z'
'-x, -y, -z'

loop_
_atom_site_label
_atom_site_type_symbol
_atom_site_fract_x
_atom_site_fract_y
_atom_site_fract_z
_atom_site_U_iso_or_equiv
_atom_site_adp_type
_atom_site_occupancy
_atom_site_symmetry_multiplicity
_atom_site_calc_flag
O1 O 0.93393(10) 0.09220(8) 0.43896(6) 0.02276(18) Uani 1 1 d
O2 O 0.46903(11) 0.22719(8) 0.36201(7) 0.0270(2) Uani 1 1 d
O3 O 0.43665(13) -0.70619(9) -0.30234(8) 0.0372(2) Uani 1 1 d
O4 O 0.28555(12) -0.57033(10) -0.32748(8) 0.0385(2) Uani 1 1 d
O5 O 0.48466(11) -0.07011(8) 0.07553(7) 0.0289(2) Uani 1 1 d
O6 O 0.31307(11) -0.14525(9) -0.06751(8) 0.0324(2) Uani 1 1 d
N1 N 0.83549(11) -0.23422(9) 0.15599(8) 0.0213(2) Uani 1 1 d
N2 N 0.70066(12) -0.21002(10) 0.10499(8) 0.0218(2) Uani 1 1 d
N3 N 0.39103(13) -0.59800(10) -0.27441(8) 0.0279(2) Uani 1 1 d
N4 N 0.42466(12) -0.15844(9) -0.00997(8) 0.0228(2) Uani 1 1 d
C1 C 0.83552(14) 0.08491(10) 0.34389(9) 0.0191(2) Uani 1 1 d
C2 C 0.67595(14) 0.02789(11) 0.35324(9) 0.0208(2) Uani 1 1 d
C3 C 0.60164(15) 0.11662(12) 0.45427(10) 0.0240(2) Uani 1 1 d
C4 C 0.58348(15) 0.24747(12) 0.45328(10) 0.0251(3) Uani 1 1 d
C5 C 0.74078(16) 0.30573(11) 0.44259(10) 0.0257(3) Uani 1 1 d
C6 C 0.81572(15) 0.21670(11) 0.34265(10) 0.0230(2) Uani 1 1 d
C7 C 0.90636(14) 0.00029(11) 0.23747(9) 0.0201(2) Uani 1 1 d
C8 C 0.92788(14) -0.13649(11) 0.21940(9) 0.0198(2) Uani 1 1 d
C9 C 1.07580(14) -0.16419(11) 0.27433(10) 0.0223(2) Uani 1 1 d
C10 C 1.22195(16) -0.13687(14) 0.22621(12) 0.0305(3) Uani 1 1 d
C11 C 1.07065(16) -0.30070(12) 0.26569(11) 0.0261(3) Uani 1 1 d
C12 C 1.08400(16) 0.16120(14) 0.46283(11) 0.0296(3) Uani 1 1 d
C13 C 0.39442(16) 0.33699(12) 0.36769(11) 0.0279(3) Uani 1 1 d
C14 C 0.27080(14) 0.30069(11) 0.27141(10) 0.0239(3) Uani 1 1 d
C15 C 0.26565(16) 0.18325(12) 0.18236(10) 0.0268(3) Uani 1 1 d
C16 C 0.15073(17) 0.15140(13) 0.09413(11) 0.0316(3) Uani 1 1 d
C17 C 0.04144(16) 0.23725(15) 0.09309(12) 0.0337(3) Uani 1 1 d
C18 C 0.04638(16) 0.35481(14) 0.18110(12) 0.0334(3) Uani 1 1 d
C19 C 0.15964(16) 0.38633(13) 0.26974(11) 0.0288(3) Uani 1 1 d
C20 C 0.62314(13) -0.30318(11) 0.01532(9) 0.0202(2) Uani 1 1 d
C21 C 0.67618(14) -0.42834(11) -0.02724(10) 0.0229(2) Uani 1 1 d
C22 C 0.59999(15) -0.52338(12) -0.11924(10) 0.0241(2) Uani 1 1 d
C23 C 0.46839(14) -0.49790(11) -0.17428(9) 0.0232(2) Uani 1 1 d
C24 C 0.41256(14) -0.37877(11) -0.13778(9) 0.0223(2) Uani 1 1 d
C25 C 0.48754(14) -0.28255(11) -0.04316(9) 0.0209(2) Uani 1 1 d
H2 H 0.6650(19) -0.1357(16) 0.1270(13) 0.033(4) Uiso 1 1 d
H2A H 0.6886(17) -0.0539(15) 0.3573(12) 0.029(4) Uiso 1 1 d
H2B H 0.6038(15) 0.0125(12) 0.2870(11) 0.017(3) Uiso 1 1 d
H3A H 0.4965(19) 0.0820(14) 0.4570(12) 0.032(4) Uiso 1 1 d
H3B H 0.6674(17) 0.1272(13) 0.5204(12) 0.024(3) Uiso 1 1 d
H4 H 0.5408(17) 0.3052(14) 0.5205(12) 0.029(4) Uiso 1 1 d
H5A H 0.8135(17) 0.3231(13) 0.5101(12) 0.026(4) Uiso 1 1 d
H5B H 0.7270(17) 0.3885(15) 0.4375(12) 0.029(4) Uiso 1 1 d
H6A H 0.9175(18) 0.2568(14) 0.3394(12) 0.027(4) Uiso 1 1 d
H6B H 0.7466(17) 0.2030(13) 0.2753(12) 0.024(3) Uiso 1 1 d
H7A H 1.0097(18) 0.0403(14) 0.2384(11) 0.026(4) Uiso 1 1 d
H7B H 0.8399(16) 0.0041(12) 0.1757(11) 0.019(3) Uiso 1 1 d
H9 H 1.0852(16) -0.1069(13) 0.3525(12) 0.023(3) Uiso 1 1 d
H10A H 1.2120(19) -0.1932(16) 0.1455(14) 0.037(4) Uiso 1 1 d
H10B H 1.3176(19) -0.1520(15) 0.2644(12) 0.033(4) Uiso 1 1 d
H10C H 1.233(2) -0.0525(18) 0.2311(14) 0.044(5) Uiso 1 1 d
H11A H 1.1651(18) -0.3136(14) 0.3054(12) 0.028(4) Uiso 1 1 d
H11B H 0.9796(19) -0.3210(15) 0.2970(13) 0.035(4) Uiso 1 1 d
H11C H 1.0635(18) -0.3651(15) 0.1890(13) 0.031(4) Uiso 1 1 d
H12A H 1.146(2) 0.1345(16) 0.3999(14) 0.039(4) Uiso 1 1 d
H12B H 1.075(2) 0.2534(17) 0.4889(13) 0.042(4) Uiso 1 1 d
H12C H 1.142(2) 0.1430(16) 0.5199(14) 0.041(4) Uiso 1 1 d
H13A H 0.475(2) 0.4036(18) 0.3684(14) 0.048(5) Uiso 1 1 d
H13B H 0.3453(19) 0.3723(15) 0.4356(13) 0.035(4) Uiso 1 1 d
H15 H 0.3447(19) 0.1241(15) 0.1812(12) 0.035(4) Uiso 1 1 d
H16 H 0.149(2) 0.0703(17) 0.0324(14) 0.042(4) Uiso 1 1 d
H17 H -0.038(2) 0.2139(16) 0.0322(14) 0.042(4) Uiso 1 1 d
H18 H -0.030(2) 0.4154(16) 0.1820(13) 0.039(4) Uiso 1 1 d
H19 H 0.1619(18) 0.4692(16) 0.3329(13) 0.036(4) Uiso 1 1 d
H21 H 0.7670(17) -0.4443(13) 0.0113(11) 0.023(3) Uiso 1 1 d
H22 H 0.6387(17) -0.6065(15) -0.1491(12) 0.029(4) Uiso 1 1 d
H24 H 0.3261(19) -0.3622(14) -0.1747(12) 0.032(4) Uiso 1 1 d

loop_
_atom_site_aniso_label
_atom_site_aniso_U_11
_atom_site_aniso_U_22
_atom_site_aniso_U_33
_atom_site_aniso_U_23
_atom_site_aniso_U_13
_atom_site_aniso_U_12
O1 0.0244(4) 0.0239(4) 0.0203(4) 0.0107(3) -0.0035(3) -0.0009(3)
O2 0.0317(5) 0.0203(4) 0.0275(4) 0.0086(3) -0.0006(4) 0.0073(4)
O3 0.0485(6) 0.0208(5) 0.0335(5) 0.0021(4) 0.0055(4) -0.0040(4)
O4 0.0415(6) 0.0348(5) 0.0308(5) 0.0081(4) -0.0089(4) -0.0085(4)
O5 0.0336(5) 0.0205(4) 0.0265(4) 0.0044(3) -0.0027(4) 0.0034(4)
O6 0.0285(5) 0.0284(5) 0.0377(5) 0.0132(4) -0.0085(4) 0.0027(4)
N1 0.0206(5) 0.0218(5) 0.0210(5) 0.0082(4) 0.0008(4) 0.0029(4)
N2 0.0218(5) 0.0188(5) 0.0219(5) 0.0059(4) -0.0009(4) 0.0029(4)
N3 0.0312(6) 0.0246(5) 0.0232(5) 0.0058(4) 0.0037(4) -0.0073(4)
N4 0.0220(5) 0.0209(5) 0.0248(5) 0.0091(4) 0.0010(4) 0.0002(4)
C1 0.0234(6) 0.0166(5) 0.0178(5) 0.0082(4) -0.0016(4) 0.0001(4)
C2 0.0243(6) 0.0163(5) 0.0227(5) 0.0091(4) 0.0009(4) 0.0008(4)
C3 0.0281(6) 0.0231(6) 0.0239(6) 0.0121(5) 0.0048(5) 0.0035(5)
C4 0.0333(7) 0.0214(6) 0.0199(5) 0.0074(5) 0.0025(5) 0.0063(5)
C5 0.0352(7) 0.0160(6) 0.0241(6) 0.0073(5) -0.0017(5) 0.0017(5)
C6 0.0292(6) 0.0181(6) 0.0229(6) 0.0104(4) 0.0002(5) -0.0009(5)
C7 0.0227(6) 0.0191(5) 0.0194(5) 0.0093(4) 0.0000(4) 0.0003(4)
C8 0.0216(6) 0.0205(5) 0.0183(5) 0.0084(4) 0.0037(4) 0.0031(4)
C9 0.0239(6) 0.0211(6) 0.0216(6) 0.0091(5) -0.0007(4) 0.0022(4)
C10 0.0229(6) 0.0312(7) 0.0424(8) 0.0202(6) 0.0027(5) 0.0029(5)
C11 0.0277(6) 0.0231(6) 0.0299(7) 0.0135(5) 0.0018(5) 0.0035(5)
C12 0.0275(7) 0.0293(7) 0.0279(6) 0.0095(5) -0.0051(5) -0.0038(5)
C13 0.0337(7) 0.0181(6) 0.0317(7) 0.0102(5) 0.0012(5) 0.0047(5)
C14 0.0260(6) 0.0198(6) 0.0295(6) 0.0137(5) 0.0043(5) 0.0001(5)
C15 0.0301(7) 0.0226(6) 0.0304(6) 0.0132(5) 0.0066(5) 0.0007(5)
C16 0.0355(7) 0.0307(7) 0.0292(7) 0.0132(6) 0.0051(5) -0.0065(6)
C17 0.0280(7) 0.0432(8) 0.0361(7) 0.0247(6) -0.0018(6) -0.0088(6)
C18 0.0267(7) 0.0349(7) 0.0482(8) 0.0271(6) 0.0028(6) 0.0010(6)
C19 0.0287(7) 0.0222(6) 0.0382(7) 0.0149(5) 0.0045(5) 0.0023(5)
C20 0.0204(6) 0.0201(5) 0.0206(5) 0.0085(4) 0.0044(4) -0.0007(4)
C21 0.0217(6) 0.0209(6) 0.0251(6) 0.0081(5) 0.0041(5) 0.0019(5)
C22 0.0245(6) 0.0197(6) 0.0265(6) 0.0070(5) 0.0077(5) 0.0003(5)
C23 0.0255(6) 0.0204(6) 0.0201(5) 0.0049(4) 0.0045(4) -0.0053(5)
C24 0.0205(6) 0.0244(6) 0.0225(6) 0.0104(5) 0.0024(4) -0.0028(5)
C25 0.0212(6) 0.0195(6) 0.0224(5) 0.0089(4) 0.0031(4) -0.0001(4)

loop_
_atom_type_symbol
_atom_type_description
_atom_type_scat_dispersion_real
_atom_type_scat_dispersion_imag
_atom_type_scat_source
C C 0.0033 0.0016 'International Tables Vol C Tables 4.2.6.8 and 6.1.1.4'
H H 0.0000 0.0000 'International Tables Vol C Tables 4.2.6.8 and 6.1.1.4'
N N 0.0061 0.0033 'International Tables Vol C Tables 4.2.6.8 and 6.1.1.4'
O O 0.0106 0.0060 'International Tables Vol C Tables 4.2.6.8 and 6.1.1.4'

loop_
_geom_angle_atom_site_label_1
_geom_angle_atom_site_label_2
_geom_angle_atom_site_label_3
_geom_angle
C12 O1 C1 117.42(9)
C13 O2 C4 114.67(9)
C8 N1 N2 116.54(10)
C20 N2 N1 120.19(10)
O4 N3 O3 123.51(10)
O4 N3 C23 118.62(11)
O3 N3 C23 117.87(11)
O6 N4 O5 122.51(10)
O6 N4 C25 118.62(10)
O5 N4 C25 118.86(9)
O1 C1 C2 104.32(8)
O1 C1 C6 112.40(9)
C2 C1 C6 109.41(10)
O1 C1 C7 110.52(9)
C2 C1 C7 112.18(9)
C6 C1 C7 108.03(9)
C1 C2 C3 111.75(10)
C4 C3 C2 111.33(10)
O2 C4 C5 111.83(10)
O2 C4 C3 105.76(10)
C5 C4 C3 110.89(10)
C4 C5 C6 111.72(10)
C5 C6 C1 111.96(10)
C8 C7 C1 116.72(9)
N1 C8 C7 125.77(10)
N1 C8 C9 116.09(10)
C7 C8 C9 118.02(10)
C8 C9 C11 112.77(10)
C8 C9 C10 110.47(10)
C11 C9 C10 109.82(11)
O2 C13 C14 109.09(10)
C15 C14 C19 118.79(12)
C15 C14 C13 121.28(11)
C19 C14 C13 119.92(11)
C16 C15 C14 120.49(12)
C17 C16 C15 120.25(13)
C16 C17 C18 119.65(13)
C19 C18 C17 120.27(13)
C18 C19 C14 120.55(13)
N2 C20 C21 120.78(11)
N2 C20 C25 122.66(11)
C21 C20 C25 116.54(10)
C22 C21 C20 121.40(11)
C21 C22 C23 119.83(11)
C24 C23 C22 121.45(11)
C24 C23 N3 118.81(11)
C22 C23 N3 119.71(11)
C23 C24 C25 118.97(11)
C24 C25 C20 121.79(11)
C24 C25 N4 116.30(10)
C20 C25 N4 121.85(10)

loop_
_geom_bond_atom_site_label_1
_geom_bond_atom_site_label_2
_geom_bond_distance
O1 C12 1.4254(16)
O1 C1 1.4398(13)
O2 C13 1.4123(15)
O2 C4 1.4369(14)
O3 N3 1.2341(14)
O4 N3 1.2318(15)
O5 N4 1.2392(13)
O6 N4 1.2290(13)
N1 C8 1.2900(15)
N1 N2 1.3847(13)
N2 C20 1.3457(15)
N3 C23 1.4550(15)
N4 C25 1.4509(15)
C1 C2 1.5293(16)
C1 C6 1.5389(15)
C1 C7 1.5549(16)
C2 C3 1.5348(16)
C3 C4 1.5250(17)
C4 C5 1.5246(19)
C5 C6 1.5292(17)
C7 C8 1.5132(16)
C8 C9 1.5178(16)
C9 C11 1.5270(17)
C9 C10 1.5327(18)
C13 C14 1.5051(18)
C14 C15 1.3922(17)
C14 C19 1.3972(18)
C15 C16 1.3895(19)
C16 C17 1.386(2)
C17 C18 1.387(2)
C18 C19 1.385(2)
C20 C21 1.4245(16)
C20 C25 1.4256(16)
C21 C22 1.3672(17)
C22 C23 1.3982(18)
C23 C24 1.3741(17)
C24 C25 1.3882(16)

loop_
_geom_torsion_atom_site_label_1
_geom_torsion_atom_site_label_2
_geom_torsion_atom_site_label_3
_geom_torsion_atom_site_label_4
_geom_torsion
C8 N1 N2 C20 160.41(11)
C12 O1 C1 C2 -169.95(10)
C12 O1 C1 C6 -51.50(14)
C12 O1 C1 C7 69.28(12)
O1 C1 C2 C3 64.41(11)
C6 C1 C2 C3 -56.06(12)
C7 C1 C2 C3 -175.94(9)
C1 C2 C3 C4 56.73(13)
C13 O2 C4 C5 -80.25(13)
C13 O2 C4 C3 158.94(10)
C2 C3 C4 O2 66.45(13)
C2 C3 C4 C5 -54.96(13)
O2 C4 C5 C6 -63.24(13)
C3 C4 C5 C6 54.54(13)
C4 C5 C6 C1 -55.54(13)
O1 C1 C6 C5 -59.88(13)
C2 C1 C6 C5 55.52(12)
C7 C1 C6 C5 177.91(10)
O1 C1 C7 C8 59.66(13)
C2 C1 C7 C8 -56.31(13)
C6 C1 C7 C8 -176.99(10)
N2 N1 C8 C7 -3.72(16)
N2 N1 C8 C9 -179.64(9)
C1 C7 C8 N1 100.60(13)
C1 C7 C8 C9 -83.55(13)
N1 C8 C9 C11 -13.38(15)
C7 C8 C9 C11 170.37(10)
N1 C8 C9 C10 109.93(12)
C7 C8 C9 C10 -66.32(13)
C4 O2 C13 C14 -176.34(10)
O2 C13 C14 C15 -13.66(16)
O2 C13 C14 C19 167.18(11)
C19 C14 C15 C16 -0.78(18)
C13 C14 C15 C16 -179.95(12)
C14 C15 C16 C17 1.07(19)
C15 C16 C17 C18 -0.60(19)
C16 C17 C18 C19 -0.1(2)
C17 C18 C19 C14 0.4(2)
C15 C14 C19 C18 0.05(18)
C13 C14 C19 C18 179.23(12)
N1 N2 C20 C21 1.29(16)
N1 N2 C20 C25 -177.38(10)
N2 C20 C21 C22 -178.98(11)
C25 C20 C21 C22 -0.23(17)
C20 C21 C22 C23 0.90(18)
C21 C22 C23 C24 -0.27(18)
C21 C22 C23 N3 177.75(11)
O4 N3 C23 C24 5.30(16)
O3 N3 C23 C24 -175.70(11)
O4 N3 C23 C22 -172.77(11)
O3 N3 C23 C22 6.22(16)
C22 C23 C24 C25 -1.02(18)
N3 C23 C24 C25 -179.06(10)
C23 C24 C25 C20 1.71(17)
C23 C24 C25 N4 178.97(10)
N2 C20 C25 C24 177.63(11)
C21 C20 C25 C24 -1.09(16)
N2 C20 C25 N4 0.53(17)
C21 C20 C25 N4 -178.19(10)
O6 N4 C25 C24 -1.44(16)
O5 N4 C25 C24 178.08(10)
O6 N4 C25 C20 175.81(10)
O5 N4 C25 C20 -4.66(16)
